data_4349713
loop_
_publ_author_name
'D\'eniz, Mariadel'
'Pas\'an, Jorge'
'Rasines, Beatriz'
'Lorenzo-Luis, Pablo'
'Lahoz, Fernando'
'Vera-Gonzales, Corina'
'Julve, Miguel'
'Ruiz-P\'erez, Catalina'

_publ_section_title
;
 Cadmium(ii) coordination polymers based on substituted malonic acid:
 synthesis, characterization and photoluminescence properties
;
_journal_issue 8
_journal_name_full 'Inorganic Chemistry Frontiers'
_journal_page_first 1384
_journal_paper_doi 10.1039/C7QI00212B
_journal_volume 4
_journal_year 2017
_chemical_formula_moiety C5H8CdO5
_chemical_formula_sum 'C14 H24 Cd2 O10'
_chemical_formula_weight 577.10
_chemical_name_common '[Cd(Etmal)(H2O)]n '
_space_group_crystal_system orthorhombic
_space_group_IT_number 61
_space_group_name_Hall '-P 2ac 2ab'
_space_group_name_H-M_alt 'P b c a'
_atom_sites_solution_hydrogens geom
_audit_creation_method SHELXL-2013
_audit_update_record
;
2017-04-20 deposited with the CCDC.
2017-06-19 downloaded from the CCDC.
;
_cell_angle_alpha 90
_cell_angle_beta 90
_cell_angle_gamma 90
_cell_formula_units_Z 4
_cell_length_a 9.2530(19)
_cell_length_b 7.8740(16)
_cell_length_c 25.531(5)
_cell_measurement_reflns_used 14442
_cell_measurement_temperature 100(2)
_cell_measurement_theta_max 27.743
_cell_measurement_theta_min 3.898
_cell_volume 1860.1(6)
_computing_cell_refinement 'HKL2000 (Otwinowski & Minor, 1997)'
_computing_data_collection 'MxCube (ESRF, 2006)'
_computing_data_reduction 'HKL2000 (Otwinowski & Minor, 1997)'
_computing_structure_refinement 'SHELXL-2013 (Sheldrick, 2013)'
_computing_structure_solution 'SHELXS-2013 (Sheldrick, 2013)'
_diffrn_ambient_temperature 100(2)
_diffrn_detector 'CCD plate'
_diffrn_detector_area_resol_mean 9.6
_diffrn_measured_fraction_theta_full 0.977
_diffrn_measured_fraction_theta_max 0.974
_diffrn_measurement_device_type 'Single-axis HUBER diffractometer'
_diffrn_measurement_method 'CCD rotation images, thick slices'
_diffrn_radiation_detector 'ADSC Q210r CCD (binned mode)'
_diffrn_radiation_monochromator 'Si 111'
_diffrn_radiation_wavelength 0.73800
_diffrn_reflns_av_R_equivalents 0.0693
_diffrn_reflns_av_unetI/netI 0.0694
_diffrn_reflns_Laue_measured_fraction_full 0.977
_diffrn_reflns_Laue_measured_fraction_max 0.974
_diffrn_reflns_limit_h_max 11
_diffrn_reflns_limit_h_min -11
_diffrn_reflns_limit_k_max 9
_diffrn_reflns_limit_k_min -9
_diffrn_reflns_limit_l_max 32
_diffrn_reflns_limit_l_min -32
_diffrn_reflns_number 14442
_diffrn_reflns_point_group_measured_fraction_full 0.977
_diffrn_reflns_point_group_measured_fraction_max 0.974
_diffrn_reflns_theta_full 26.283
_diffrn_reflns_theta_max 27.743
_diffrn_reflns_theta_min 3.898
_diffrn_source synchrotron
_diffrn_source_type 'ESRF-CRG BM16'
_exptl_absorpt_coefficient_mu 2.541
_exptl_absorpt_correction_type none
_exptl_crystal_colour colourless
_exptl_crystal_density_diffrn 2.046
_exptl_crystal_description prism
_exptl_crystal_F_000 1120
_exptl_crystal_preparation ', Luminescent'
_exptl_crystal_recrystallization_method 'slow evaporation at room temperature'
_exptl_crystal_size_max 0.150
_exptl_crystal_size_mid 0.110
_exptl_crystal_size_min 0.110
_refine_diff_density_max 1.057
_refine_diff_density_min -2.241
_refine_diff_density_rms 0.189
_refine_ls_extinction_coef 0.0060(8)
_refine_ls_extinction_expression Fc^*^=kFc[1+0.001xFc^2^\l^3^/sin(2\q)]^-1/4^
_refine_ls_extinction_method SHELXL
_refine_ls_goodness_of_fit_ref 1.088
_refine_ls_hydrogen_treatment constr
_refine_ls_matrix_type full
_refine_ls_number_parameters 120
_refine_ls_number_reflns 1902
_refine_ls_number_restraints 0
_refine_ls_restrained_S_all 1.088
_refine_ls_R_factor_all 0.0409
_refine_ls_R_factor_gt 0.0401
_refine_ls_shift/su_max 0.000
_refine_ls_shift/su_mean 0.000
_refine_ls_structure_factor_coef Fsqd
_refine_ls_weighting_details 'w=1/[\s^2^(Fo^2^)+(0.0467P)^2^+4.7187P] where P=(Fo^2^+2Fc^2^)/3'
_refine_ls_weighting_scheme calc
_refine_ls_wR_factor_gt 0.1091
_refine_ls_wR_factor_ref 0.1100
_reflns_Friedel_coverage 0.000
_reflns_number_gt 1816
_reflns_number_total 1902
_reflns_threshold_expression 'I > 2\s(I)'
_cod_data_source_file c7qi00212b2.cif
_cod_data_source_block Butmal_Cd
_cod_original_cell_volume 1860.1(7)
_cod_database_code 4349713
_shelx_space_group_comment
;
The symmetry employed for this shelxl refinement is uniquely defined
by the following loop, which should always be used as a source of
symmetry information in preference to the above space-group names.
They are only intended as comments.
;
_shelx_estimated_absorpt_t_min 0.702
_shelx_estimated_absorpt_t_max 0.767
_shelxl_version_number 2013-4

loop_
_space_group_symop_operation_xyz
'x, y, z'
'-x+1/2, -y, z+1/2'
'-x, y+1/2, -z+1/2'
'x+1/2, -y+1/2, -z'
'-x, -y, -z'
'x-1/2, y, -z-1/2'
'x, -y-1/2, z-1/2'
'-x-1/2, y-1/2, z'

loop_
_atom_site_label
_atom_site_type_symbol
_atom_site_fract_x
_atom_site_fract_y
_atom_site_fract_z
_atom_site_U_iso_or_equiv
_atom_site_adp_type
_atom_site_occupancy
_atom_site_site_symmetry_order
_atom_site_calc_flag
_atom_site_refinement_flags_posn
_atom_site_refinement_flags_adp
Cd1 Cd 0.65789(3) 0.01882(4) 0.45364(2) 0.01075(19) Uani 1 1 d . .
C1 C 0.3503(3) 0.2552(6) 0.45903(13) 0.0099(8) Uani 1 1 d . .
C2 C 0.4072(3) 0.3530(4) 0.41131(12) 0.0117(7) Uani 1 1 d . .
H2 H 0.3595 0.4640 0.4101 0.014 Uiso 1 1 calc R U
C3 C 0.5694(4) 0.3811(4) 0.41681(13) 0.0125(7) Uani 1 1 d . .
C4 C 0.3670(4) 0.2543(5) 0.36145(13) 0.0159(7) Uani 1 1 d . .
H4A H 0.4158 0.1453 0.3620 0.019 Uiso 1 1 calc R U
H4B H 0.2638 0.2329 0.3616 0.019 Uiso 1 1 calc R U
C5 C 0.4070(4) 0.3475(5) 0.31093(13) 0.0211(8) Uani 1 1 d . .
H5A H 0.3715 0.4633 0.3127 0.025 Uiso 1 1 calc R U
H5B H 0.5113 0.3517 0.3076 0.025 Uiso 1 1 calc R U
C6 C 0.3434(4) 0.2604(7) 0.26292(16) 0.0296(11) Uani 1 1 d . .
H6A H 0.3790 0.1445 0.2617 0.036 Uiso 1 1 calc R U
H6B H 0.2393 0.2554 0.2668 0.036 Uiso 1 1 calc R U
C7 C 0.3783(5) 0.3461(8) 0.21153(16) 0.0392(12) Uani 1 1 d . .
H7A H 0.3440 0.4612 0.2123 0.059 Uiso 1 1 calc R U
H7B H 0.3320 0.2860 0.1834 0.059 Uiso 1 1 calc R U
H7C H 0.4809 0.3457 0.2062 0.059 Uiso 1 1 calc R U
O1 O 0.2274(2) 0.2924(3) 0.47647(9) 0.0138(5) Uani 1 1 d . .
O2 O 0.4263(2) 0.1350(3) 0.47716(8) 0.0120(5) Uani 1 1 d . .
O3 O 0.6096(3) 0.5270(3) 0.43269(11) 0.0180(6) Uani 1 1 d . .
O4 O 0.6573(2) 0.2644(3) 0.40725(10) 0.0147(6) Uani 1 1 d . .
O1W O 0.5045(3) -0.1565(3) 0.40950(9) 0.0143(5) Uani 1 1 d . .

loop_
_atom_site_aniso_label
_atom_site_aniso_U_11
_atom_site_aniso_U_22
_atom_site_aniso_U_33
_atom_site_aniso_U_23
_atom_site_aniso_U_13
_atom_site_aniso_U_12
Cd1 0.0050(3) 0.0100(3) 0.0172(3) 0.00109(8) 0.00095(7) -0.00031(8)
C1 0.0054(19) 0.010(2) 0.0147(17) 0.0000(12) -0.0032(10) -0.0012(12)
C2 0.0071(16) 0.0082(16) 0.0199(16) 0.0025(12) -0.0016(12) -0.0003(12)
C3 0.0089(16) 0.0118(16) 0.0168(15) 0.0045(12) -0.0017(12) -0.0005(13)
C4 0.0113(16) 0.019(2) 0.0172(17) 0.0033(14) -0.0015(13) -0.0035(15)
C5 0.0166(19) 0.030(2) 0.0165(16) 0.0042(15) 0.0006(13) 0.0018(16)
C6 0.025(2) 0.046(3) 0.018(2) 0.0018(19) 0.0000(14) -0.0009(17)
C7 0.032(2) 0.068(4) 0.0177(19) 0.003(2) 0.0015(17) -0.002(3)
O1 0.0084(13) 0.0157(13) 0.0172(12) -0.0033(9) 0.0002(9) 0.0031(9)
O2 0.0083(12) 0.0115(12) 0.0162(12) 0.0027(9) 0.0009(8) 0.0003(9)
O3 0.0105(15) 0.0119(14) 0.0317(16) 0.0009(10) -0.0051(12) -0.0021(10)
O4 0.0096(13) 0.0118(14) 0.0227(14) 0.0060(10) 0.0037(8) 0.0031(9)
O1W 0.0099(12) 0.0158(13) 0.0172(12) -0.0017(9) -0.0008(8) -0.0012(10)

loop_
_atom_type_symbol
_atom_type_description
_atom_type_scat_dispersion_real
_atom_type_scat_dispersion_imag
_atom_type_scat_source
C C 0.0033 0.0016 'International Tables Vol C Tables 4.2.6.8 and 6.1.1.4'
H H 0.0000 0.0000 'International Tables Vol C Tables 4.2.6.8 and 6.1.1.4'
O O 0.0106 0.0060 'International Tables Vol C Tables 4.2.6.8 and 6.1.1.4'
Cd Cd -0.7093 1.2919 'International Tables Vol C Tables 4.2.6.8 and 6.1.1.4'

loop_
_geom_angle_atom_site_label_1
_geom_angle_atom_site_label_2
_geom_angle_atom_site_label_3
_geom_angle
_geom_angle_site_symmetry_1
_geom_angle_site_symmetry_3
O3 Cd1 O4 81.46(9) 8_755 .
O3 Cd1 O1W 120.18(9) 8_755 .
O4 Cd1 O1W 104.89(9) . .
O3 Cd1 O2 122.26(9) 8_755 5_656
O4 Cd1 O2 149.01(8) . 5_656
O1W Cd1 O2 81.29(8) . 5_656
O3 Cd1 O2 155.95(9) 8_755 .
O4 Cd1 O2 78.71(8) . .
O1W Cd1 O2 78.39(8) . .
O2 Cd1 O2 72.79(9) 5_656 .
O3 Cd1 O1 84.35(9) 8_755 4_556
O4 Cd1 O1 82.04(9) . 4_556
O1W Cd1 O1 155.01(8) . 4_556
O2 Cd1 O1 81.07(8) 5_656 4_556
O2 Cd1 O1 79.56(8) . 4_556
O1 C1 O2 123.2(3) . .
O1 C1 C2 118.4(3) . .
O2 C1 C2 118.3(3) . .
C3 C2 C1 109.8(3) . .
C3 C2 C4 112.8(3) . .
C1 C2 C4 108.7(3) . .
O4 C3 O3 122.3(3) . .
O4 C3 C2 121.0(3) . .
O3 C3 C2 116.6(3) . .
C5 C4 C2 113.4(3) . .
C6 C5 C4 111.7(3) . .
C7 C6 C5 114.6(4) . .
C1 O1 Cd1 130.4(2) . 4_456
C1 O2 Cd1 119.4(2) . 5_656
C1 O2 Cd1 133.4(2) . .
Cd1 O2 Cd1 107.21(9) 5_656 .
C3 O3 Cd1 109.5(2) . 8_765
C3 O4 Cd1 121.7(2) . .

loop_
_geom_bond_atom_site_label_1
_geom_bond_atom_site_label_2
_geom_bond_distance
_geom_bond_site_symmetry_2
Cd1 O3 2.218(3) 8_755
Cd1 O4 2.267(3) .
Cd1 O1W 2.279(2) .
Cd1 O2 2.279(2) 5_656
Cd1 O2 2.406(2) .
Cd1 O1 2.410(2) 4_556
C1 O1 1.255(4) .
C1 O2 1.267(5) .
C1 C2 1.534(5) .
C2 C3 1.523(5) .
C2 C4 1.537(5) .
C3 O4 1.251(4) .
C3 O3 1.274(4) .
C4 C5 1.529(5) .
C5 C6 1.523(6) .
C6 C7 1.510(6) .
O1 Cd1 2.410(2) 4_456
O2 Cd1 2.279(2) 5_656
O3 Cd1 2.218(3) 8_765
